data_8106276
loop_
_publ_author_name
'Bao-Xi, Miao'
'Hao, Sun'
'Zhong-Hai, Ni'

_publ_section_title
;
 Crystal structure of 1,1-di(4-cyanophenyl)-2,2-diphenylethene, C28H18N2
;
_journal_issue 4
_journal_name_full 'Zeitschrift f\"ur Kristallographie - New Crystal Structures'
_journal_page_first 727
_journal_page_last 729
_journal_paper_doi 10.1515/ncrs-2018-0076
_journal_volume 233
_journal_year 2018
_chemical_formula_moiety 'C28 H18 N2'
_chemical_formula_sum 'C28 H18 N2'
_chemical_formula_weight 382.44
_space_group_crystal_system orthorhombic
_space_group_IT_number 56
_space_group_name_Hall '-P 2ab 2ac'
_space_group_name_H-M_alt 'P c c n'
_atom_sites_solution_hydrogens geom
_cell_angle_alpha 90
_cell_angle_beta 90
_cell_angle_gamma 90
_cell_formula_units_Z 4
_cell_length_a 9.8955(6)
_cell_length_b 11.0163(6)
_cell_length_c 19.9752(14)
_cell_measurement_reflns_used 2134
_cell_measurement_temperature 123(2)
_cell_measurement_theta_max 25.89
_cell_measurement_theta_min 3.01
_cell_volume 2177.5(2)
_computing_cell_refinement 'SAINT-Plus (Bruker, 2001)'
_computing_data_collection 'APEX2 (Bruker, 2004)'
_computing_data_reduction SAINT-Plus
_computing_structure_refinement 'SHELXL-2014/7 (Sheldrick, 2014)'
_computing_structure_solution 'SHELXL-2014/7 (Sheldrick, 2008)'
_diffrn_ambient_temperature 123(2)
_diffrn_measured_fraction_theta_full 0.998
_diffrn_measured_fraction_theta_max 0.998
_diffrn_measurement_device_type 'Bruker APEX II CCD area-detector'
_diffrn_measurement_method '\f and \w scans'
_diffrn_radiation_type MoK\a
_diffrn_radiation_wavelength 0.71073
_diffrn_reflns_av_R_equivalents 0.0446
_diffrn_reflns_av_unetI/netI 0.0231
_diffrn_reflns_Laue_measured_fraction_full 0.998
_diffrn_reflns_Laue_measured_fraction_max 0.998
_diffrn_reflns_limit_h_max 12
_diffrn_reflns_limit_h_min -12
_diffrn_reflns_limit_k_max 13
_diffrn_reflns_limit_k_min -13
_diffrn_reflns_limit_l_max 24
_diffrn_reflns_limit_l_min -24
_diffrn_reflns_number 20003
_diffrn_reflns_point_group_measured_fraction_full 0.998
_diffrn_reflns_point_group_measured_fraction_max 0.998
_diffrn_reflns_theta_full 26.000
_diffrn_reflns_theta_max 26.357
_diffrn_reflns_theta_min 3.438
_diffrn_source 'fine-focus sealed tube'
_exptl_absorpt_coefficient_mu 0.068
_exptl_absorpt_correction_T_max 0.995
_exptl_absorpt_correction_T_min 0.981
_exptl_absorpt_correction_type multi-scan
_exptl_absorpt_process_details '(SADABS; Sheldrick, 2014)'
_exptl_crystal_colour Yellow
_exptl_crystal_density_diffrn 1.167
_exptl_crystal_description Trip
_exptl_crystal_F_000 800
_exptl_crystal_size_max 0.16
_exptl_crystal_size_mid 0.10
_exptl_crystal_size_min 0.06
_refine_diff_density_max 0.258
_refine_diff_density_min -0.186
_refine_diff_density_rms 0.037
_refine_ls_extinction_coef .
_refine_ls_extinction_method none
_refine_ls_goodness_of_fit_ref 1.052
_refine_ls_hydrogen_treatment constr
_refine_ls_matrix_type full
_refine_ls_number_parameters 137
_refine_ls_number_reflns 2229
_refine_ls_number_restraints 0
_refine_ls_restrained_S_all 1.052
_refine_ls_R_factor_all 0.0482
_refine_ls_R_factor_gt 0.0402
_refine_ls_shift/su_max 0.000
_refine_ls_shift/su_mean 0.000
_refine_ls_structure_factor_coef Fsqd
_refine_ls_weighting_details 'w=1/[\s^2^(Fo^2^)+(0.0434P)^2^+0.9096P] where P=(Fo^2^+2Fc^2^)/3'
_refine_ls_weighting_scheme calc
_refine_ls_wR_factor_gt 0.0968
_refine_ls_wR_factor_ref 0.1012
_reflns_Friedel_coverage 0.000
_reflns_Friedel_fraction_full .
_reflns_Friedel_fraction_max .
_reflns_number_gt 1949
_reflns_number_total 2229
_reflns_threshold_expression 'I > 2\s(I)'
_cod_data_source_file suppl_ncrs-2018-0076_suppl.cif
_cod_data_source_block TPE2
_cod_database_code 8106276
_shelx_space_group_comment
;
The symmetry employed for this shelxl refinement is uniquely defined
by the following loop, which should always be used as a source of
symmetry information in preference to the above space-group names.
They are only intended as comments.
;

loop_
_space_group_symop_operation_xyz
'x, y, z'
'-x+1/2, -y+1/2, z'
'-x, y+1/2, -z+1/2'
'x+1/2, -y, -z+1/2'
'-x, -y, -z'
'x-1/2, y-1/2, -z'
'x, -y-1/2, z-1/2'
'-x-1/2, y, z-1/2'

loop_
_atom_site_label
_atom_site_type_symbol
_atom_site_fract_x
_atom_site_fract_y
_atom_site_fract_z
_atom_site_U_iso_or_equiv
_atom_site_adp_type
_atom_site_occupancy
_atom_site_site_symmetry_order
_atom_site_calc_flag
_atom_site_refinement_flags_posn
_atom_site_refinement_flags_adp
_atom_site_refinement_flags_occupancy
_atom_site_disorder_assembly
_atom_site_disorder_group
N1 N 0.55161(13) 0.76255(11) 0.50231(6) 0.0376(3) Uani 1 1 d . . . . .
C1 C 0.57888(14) 0.67316(12) 0.47676(7) 0.0274(3) Uani 1 1 d . . . . .
C2 C 0.61666(13) 0.56147(11) 0.44331(6) 0.0228(3) Uani 1 1 d . . . . .
C3 C 0.73620(13) 0.50308(11) 0.46132(6) 0.0249(3) Uani 1 1 d . . . . .
H3 H 0.7888 0.5332 0.4962 0.030 Uiso 1 1 calc R U . . .
C4 C 0.77618(12) 0.39994(11) 0.42703(6) 0.0224(3) Uani 1 1 d . . . . .
H4 H 0.8548 0.3598 0.4398 0.027 Uiso 1 1 calc R U . . .
C5 C 0.69997(12) 0.35547(10) 0.37361(6) 0.0189(3) Uani 1 1 d . . . . .
C6 C 0.57695(12) 0.41189(11) 0.35840(6) 0.0216(3) Uani 1 1 d . . . . .
H6 H 0.5227 0.3802 0.3246 0.026 Uiso 1 1 calc R U . . .
C7 C 0.53510(12) 0.51390(11) 0.39279(6) 0.0234(3) Uani 1 1 d . . . . .
H7 H 0.4531 0.5506 0.3823 0.028 Uiso 1 1 calc R U . . .
C8 C 0.7500 0.2500 0.33368(8) 0.0191(3) Uani 1 2 d S T P . .
C9 C 0.7500 0.2500 0.26570(9) 0.0206(4) Uani 1 2 d S T P . .
C10 C 0.78197(13) 0.13901(11) 0.22566(6) 0.0224(3) Uani 1 1 d . . . . .
C11 C 0.72256(13) 0.02739(11) 0.24041(7) 0.0260(3) Uani 1 1 d . . . . .
H11 H 0.6598 0.0218 0.2749 0.031 Uiso 1 1 calc R U . . .
C12 C 0.75656(15) -0.07574(12) 0.20389(7) 0.0333(3) Uani 1 1 d . . . . .
H12 H 0.7172 -0.1499 0.2146 0.040 Uiso 1 1 calc R U . . .
C13 C 0.84816(16) -0.06912(13) 0.15191(8) 0.0377(4) Uani 1 1 d . . . . .
H13 H 0.8714 -0.1386 0.1281 0.045 Uiso 1 1 calc R U . . .
C14 C 0.90509(17) 0.04175(14) 0.13558(7) 0.0380(4) Uani 1 1 d . . . . .
H14 H 0.9656 0.0471 0.1001 0.046 Uiso 1 1 calc R U . . .
C15 C 0.87219(15) 0.14520(13) 0.17196(7) 0.0303(3) Uani 1 1 d . . . . .
H15 H 0.9107 0.2193 0.1604 0.036 Uiso 1 1 calc R U . . .

loop_
_atom_site_aniso_label
_atom_site_aniso_U_11
_atom_site_aniso_U_22
_atom_site_aniso_U_33
_atom_site_aniso_U_23
_atom_site_aniso_U_13
_atom_site_aniso_U_12
N1 0.0393(7) 0.0289(6) 0.0445(7) -0.0096(6) 0.0118(6) -0.0004(5)
C1 0.0301(7) 0.0241(6) 0.0281(7) -0.0017(5) 0.0055(5) -0.0009(5)
C2 0.0288(6) 0.0173(6) 0.0224(6) -0.0011(5) 0.0066(5) 0.0008(5)
C3 0.0294(6) 0.0227(6) 0.0224(6) -0.0030(5) -0.0023(5) -0.0018(5)
C4 0.0232(6) 0.0202(6) 0.0240(6) 0.0012(5) -0.0023(5) 0.0021(5)
C5 0.0220(6) 0.0156(5) 0.0190(6) 0.0013(4) 0.0026(5) 0.0005(4)
C6 0.0223(6) 0.0218(6) 0.0206(6) -0.0010(5) -0.0015(5) 0.0011(5)
C7 0.0232(6) 0.0221(6) 0.0249(6) 0.0020(5) 0.0023(5) 0.0055(5)
C8 0.0177(7) 0.0168(8) 0.0228(8) 0.000 0.000 0.0002(6)
C9 0.0231(8) 0.0167(8) 0.0220(8) 0.000 0.000 0.0026(6)
C10 0.0273(6) 0.0195(6) 0.0204(6) -0.0007(5) -0.0044(5) 0.0061(5)
C11 0.0282(7) 0.0218(6) 0.0280(7) -0.0025(5) -0.0059(5) 0.0034(5)
C12 0.0371(7) 0.0215(7) 0.0413(8) -0.0065(6) -0.0142(6) 0.0052(6)
C13 0.0483(9) 0.0301(8) 0.0348(8) -0.0150(6) -0.0113(7) 0.0179(7)
C14 0.0467(9) 0.0414(9) 0.0258(7) -0.0049(6) 0.0028(6) 0.0175(7)
C15 0.0405(8) 0.0257(7) 0.0248(7) 0.0019(5) 0.0032(6) 0.0075(6)

loop_
_atom_type_symbol
_atom_type_description
_atom_type_scat_dispersion_real
_atom_type_scat_dispersion_imag
_atom_type_scat_source
C C 0.0033 0.0016 'International Tables Vol C Tables 4.2.6.8 and 6.1.1.4'
H H 0.0000 0.0000 'International Tables Vol C Tables 4.2.6.8 and 6.1.1.4'
N N 0.0061 0.0033 'International Tables Vol C Tables 4.2.6.8 and 6.1.1.4'

loop_
_geom_angle_atom_site_label_1
_geom_angle_atom_site_label_2
_geom_angle_atom_site_label_3
_geom_angle
_geom_angle_site_symmetry_1
_geom_angle_site_symmetry_3
N1 C1 C2 178.34(15) . .
C3 C2 C7 120.31(11) . .
C3 C2 C1 119.46(12) . .
C7 C2 C1 120.23(12) . .
C4 C3 C2 119.58(12) . .
C4 C3 H3 120.2 . .
C2 C3 H3 120.2 . .
C3 C4 C5 120.79(11) . .
C3 C4 H4 119.6 . .
C5 C4 H4 119.6 . .
C4 C5 C6 118.68(11) . .
C4 C5 C8 120.15(10) . .
C6 C5 C8 121.16(10) . .
C7 C6 C5 120.93(11) . .
C7 C6 H6 119.5 . .
C5 C6 H6 119.5 . .
C6 C7 C2 119.50(11) . .
C6 C7 H7 120.3 . .
C2 C7 H7 120.3 . .
C9 C8 C5 122.27(7) . 2_655
C9 C8 C5 122.27(7) . .
C5 C8 C5 115.45(14) 2_655 .
C8 C9 C10 122.35(7) . 2_655
C8 C9 C10 122.35(7) . .
C10 C9 C10 115.31(14) 2_655 .
C11 C10 C15 118.34(12) . .
C11 C10 C9 121.26(11) . .
C15 C10 C9 120.41(11) . .
C12 C11 C10 120.48(13) . .
C12 C11 H11 119.8 . .
C10 C11 H11 119.8 . .
C13 C12 C11 120.67(14) . .
C13 C12 H12 119.7 . .
C11 C12 H12 119.7 . .
C12 C13 C14 119.42(13) . .
C12 C13 H13 120.3 . .
C14 C13 H13 120.3 . .
C13 C14 C15 120.32(14) . .
C13 C14 H14 119.8 . .
C15 C14 H14 119.8 . .
C14 C15 C10 120.73(13) . .
C14 C15 H15 119.6 . .
C10 C15 H15 119.6 . .

loop_
_geom_bond_atom_site_label_1
_geom_bond_atom_site_label_2
_geom_bond_distance
_geom_bond_site_symmetry_2
N1 C1 1.1414(18) .
C1 C2 1.4492(17) .
C2 C3 1.3937(18) .
C2 C7 1.3943(18) .
C3 C4 1.3845(17) .
C3 H3 0.9300 .
C4 C5 1.3954(17) .
C4 H4 0.9300 .
C5 C6 1.4002(17) .
C5 C8 1.4938(14) .
C6 C7 1.3806(17) .
C6 H6 0.9300 .
C7 H7 0.9300 .
C8 C9 1.358(2) .
C8 C5 1.4937(14) 2_655
C9 C10 1.4949(15) 2_655
C9 C10 1.4949(15) .
C10 C11 1.3945(18) .
C10 C15 1.3972(19) .
C11 C12 1.3914(18) .
C11 H11 0.9300 .
C12 C13 1.380(2) .
C12 H12 0.9300 .
C13 C14 1.384(2) .
C13 H13 0.9300 .
C14 C15 1.3902(19) .
C14 H14 0.9300 .
C15 H15 0.9300 .

loop_
_geom_torsion_atom_site_label_1
_geom_torsion_atom_site_label_2
_geom_torsion_atom_site_label_3
_geom_torsion_atom_site_label_4
_geom_torsion
_geom_torsion_site_symmetry_1
_geom_torsion_site_symmetry_2
_geom_torsion_site_symmetry_3
_geom_torsion_site_symmetry_4
C7 C2 C3 C4 2.42(19) . . . .
C1 C2 C3 C4 -176.57(12) . . . .
C2 C3 C4 C5 1.58(19) . . . .
C3 C4 C5 C6 -4.63(18) . . . .
C3 C4 C5 C8 175.15(11) . . . .
C4 C5 C6 C7 3.79(18) . . . .
C8 C5 C6 C7 -175.99(11) . . . .
C5 C6 C7 C2 0.11(18) . . . .
C3 C2 C7 C6 -3.25(19) . . . .
C1 C2 C7 C6 175.73(12) . . . .
C4 C5 C8 C9 -132.77(9) . . . .
C6 C5 C8 C9 47.00(12) . . . .
C4 C5 C8 C5 47.23(9) . . . 2_655
C6 C5 C8 C5 -133.00(12) . . . 2_655
C5 C8 C9 C10 -171.43(8) 2_655 . . 2_655
C5 C8 C9 C10 8.57(8) . . . 2_655
C5 C8 C9 C10 8.57(8) 2_655 . . .
C5 C8 C9 C10 -171.43(8) . . . .
C8 C9 C10 C11 47.38(13) . . . .
C10 C9 C10 C11 -132.62(13) 2_655 . . .
C8 C9 C10 C15 -133.00(10) . . . .
C10 C9 C10 C15 47.00(10) 2_655 . . .
C15 C10 C11 C12 2.31(19) . . . .
C9 C10 C11 C12 -178.06(11) . . . .
C10 C11 C12 C13 -0.9(2) . . . .
C11 C12 C13 C14 -0.9(2) . . . .
C12 C13 C14 C15 1.1(2) . . . .
C13 C14 C15 C10 0.3(2) . . . .
C11 C10 C15 C14 -2.0(2) . . . .
C9 C10 C15 C14 178.33(12) . . . .
